data_7047542
loop_
_publ_author_name
'Yue, Kai'
'Guo, Yi-He'
'Pan, Jia-Qing'
'He, Kai'
'Qiao, Yuan-Yuan'
'Li, Qing-Shan'
'Xu, Feng-Bo'

_publ_section_title
;
 Novel self-adaptive boat-shaped complexes with a tetraphosphine ligand.
;
_journal_issue 38
_journal_name_full 'Dalton transactions (Cambridge, England : 2003)'
_journal_page_first 13689
_journal_page_last 13695
_journal_paper_doi 10.1039/c8dt02498g
_journal_volume 47
_journal_year 2018
_chemical_formula_sum 'C37 H35 Ag Cl6 N O4 P2'
_chemical_formula_weight 940.17
_space_group_crystal_system monoclinic
_space_group_IT_number 11
_space_group_name_Hall '-P 2yb'
_space_group_name_H-M_alt 'P 1 21/m 1'
_symmetry_space_group_name_Hall '-P 2yb'
_symmetry_space_group_name_H-M 'P 1 21/m 1'
_atom_sites_solution_hydrogens mixed
_audit_creation_method SHELXL-2018/3
_audit_update_record
;
2018-08-24 deposited with the CCDC.
2018-08-31 downloaded from the CCDC.
;
_cell_angle_alpha 90
_cell_angle_beta 93.92(3)
_cell_angle_gamma 90
_cell_formula_units_Z 4
_cell_length_a 11.219(2)
_cell_length_b 25.594(5)
_cell_length_c 14.172(3)
_cell_measurement_reflns_used 12958
_cell_measurement_temperature 113(2)
_cell_measurement_theta_max 27.8625
_cell_measurement_theta_min 1.5913
_cell_volume 4059.8(14)
_computing_cell_refinement 'CrystalClear (Rigaku Inc., 2008)'
_computing_data_collection 'CrystalClear (Rigaku Inc., 2008)'
_computing_data_reduction 'CrystalClear (Rigaku Inc., 2008)'
_computing_molecular_graphics 'Bruker SHELXTL'
_computing_publication_material 'CrystalStructure 3.8'
_computing_structure_refinement 'SHELXL-2018/3 (Sheldrick, 2018)'
_computing_structure_solution 'SHELXS-97 (Sheldrick, 1990)'
_diffrn_ambient_temperature 113(2)
_diffrn_detector_area_resol_mean 14.22
_diffrn_measured_fraction_theta_full 0.989
_diffrn_measured_fraction_theta_max 0.989
_diffrn_measurement_device_type 'Rigaku Saturn724 CCD'
_diffrn_measurement_method '\w and \f scans'
_diffrn_radiation_type MoK\a
_diffrn_radiation_wavelength 0.71073
_diffrn_reflns_av_R_equivalents 0.0411
_diffrn_reflns_av_unetI/netI 0.0345
_diffrn_reflns_Laue_measured_fraction_full 0.989
_diffrn_reflns_Laue_measured_fraction_max 0.989
_diffrn_reflns_limit_h_max 13
_diffrn_reflns_limit_h_min -11
_diffrn_reflns_limit_k_max 30
_diffrn_reflns_limit_k_min -30
_diffrn_reflns_limit_l_max 13
_diffrn_reflns_limit_l_min -16
_diffrn_reflns_number 29906
_diffrn_reflns_point_group_measured_fraction_full 0.989
_diffrn_reflns_point_group_measured_fraction_max 0.989
_diffrn_reflns_theta_full 25.020
_diffrn_reflns_theta_max 25.020
_diffrn_reflns_theta_min 1.591
_exptl_absorpt_coefficient_mu 1.009
_exptl_absorpt_correction_T_max 1.0000
_exptl_absorpt_correction_T_min 0.6742
_exptl_absorpt_correction_type multi-scan
_exptl_absorpt_process_details 'REQAB (Rigaku, 1998)'
_exptl_crystal_colour Colorless
_exptl_crystal_density_diffrn 1.538
_exptl_crystal_description Prism
_exptl_crystal_F_000 1900
_exptl_crystal_size_max 0.180
_exptl_crystal_size_mid 0.160
_exptl_crystal_size_min 0.140
_refine_diff_density_max 0.692
_refine_diff_density_min -1.051
_refine_diff_density_rms 0.087
_refine_ls_extinction_method none
_refine_ls_goodness_of_fit_ref 1.032
_refine_ls_hydrogen_treatment constr
_refine_ls_matrix_type full
_refine_ls_number_parameters 495
_refine_ls_number_reflns 7269
_refine_ls_number_restraints 354
_refine_ls_restrained_S_all 1.076
_refine_ls_R_factor_all 0.0421
_refine_ls_R_factor_gt 0.0373
_refine_ls_shift/su_max 0.002
_refine_ls_shift/su_mean 0.000
_refine_ls_structure_factor_coef Fsqd
_refine_ls_weighting_details 'w=1/[\s^2^(Fo^2^)+(0.0475P)^2^+4.5891P] where P=(Fo^2^+2Fc^2^)/3'
_refine_ls_weighting_scheme calc
_refine_ls_wR_factor_gt 0.0906
_refine_ls_wR_factor_ref 0.0939
_reflns_Friedel_coverage 0.000
_reflns_number_gt 6472
_reflns_number_total 7269
_reflns_threshold_expression 'I > 2\s(I)'
_cod_data_source_file c8dt02498g2.cif
_cod_data_source_block shelxl_sq
_cod_depositor_comments
;
The following automatic conversions were performed:

'_exptl_absorpt_correction_type' value 'Multi-scan' changed to
'multi-scan' according to
/home/data/users/saulius/crontab/automatic-downloads/rss-feeds/RSC/lib/dictionaries/cif_core.dic
dictionary named 'cif_core.dic' version 2.4.2 from 2011-04-26.

Automatic conversion script
Id: cif_fix_values 4973 2017-02-22 13:04:09Z antanas 

 Adding full bibliography for 7047539--7047544.cif.
;
_cod_original_cell_volume 4060.1(14)
_cod_database_code 7047542
_shelx_shelxl_version_number 2018/3
_shelx_space_group_comment
; 
The symmetry employed for this shelxl refinement is uniquely defined 
by the following loop, which should always be used as a source of 
symmetry information in preference to the above space-group names. 
They are only intended as comments. 
;
_shelx_estimated_absorpt_t_min 0.839
_shelx_estimated_absorpt_t_max 0.872

loop_
_space_group_symop_operation_xyz
'x, y, z'
'-x, y+1/2, -z'
'-x, -y, -z'
'x, -y-1/2, z'

loop_
_atom_site_label
_atom_site_type_symbol
_atom_site_fract_x
_atom_site_fract_y
_atom_site_fract_z
_atom_site_U_iso_or_equiv
_atom_site_adp_type
_atom_site_occupancy
_atom_site_site_symmetry_order
_atom_site_calc_flag
_atom_site_refinement_flags_posn
_atom_site_refinement_flags_adp
_atom_site_refinement_flags_occupancy
_atom_site_disorder_assembly
_atom_site_disorder_group
Ag1 Ag 0.25475(2) 0.64223(2) 0.19929(2) 0.01880(7) Uani 1 1 d . . . . .
P1 P 0.11739(6) 0.64121(3) 0.32861(5) 0.01524(15) Uani 1 1 d . . . . .
P2 P 0.26790(6) 0.64147(3) 0.02655(5) 0.01593(15) Uani 1 1 d . . . . .
N1 N 0.4257(2) 0.56334(10) 0.27809(16) 0.0243(6) Uani 1 1 d . . . . .
O1 O 0.1243(2) 0.750000 0.24511(18) 0.0186(6) Uani 1 2 d S T P . .
O2 O 0.2083(2) 0.750000 0.08671(18) 0.0186(6) Uani 1 2 d S T P . .
O3 O 0.44739(18) 0.61150(9) 0.26918(14) 0.0264(5) Uani 1 1 d . . . . .
O4 O 0.32689(18) 0.54537(8) 0.24491(15) 0.0280(5) Uani 1 1 d . . . . .
O5 O 0.5000(2) 0.53375(10) 0.31933(16) 0.0374(6) Uani 1 1 d . . . . .
C1 C 0.1711(2) 0.60386(11) 0.43249(19) 0.0184(6) Uani 1 1 d . . . . .
C2 C 0.2912(3) 0.60793(13) 0.4623(2) 0.0279(7) Uani 1 1 d . . . . .
H2 H 0.342807 0.628982 0.427912 0.034 Uiso 1 1 calc R U . . .
C3 C 0.3359(3) 0.58131(16) 0.5424(2) 0.0386(9) Uani 1 1 d . . . . .
H3 H 0.418092 0.584417 0.562711 0.046 Uiso 1 1 calc R U . . .
C4 C 0.2618(3) 0.55022(15) 0.5930(2) 0.0365(8) Uani 1 1 d . . . . .
H4 H 0.293132 0.531895 0.647421 0.044 Uiso 1 1 calc R U . . .
C5 C 0.1430(3) 0.54599(12) 0.5642(2) 0.0282(7) Uani 1 1 d . . . . .
H5 H 0.092069 0.524757 0.598948 0.034 Uiso 1 1 calc R U . . .
C6 C 0.0967(3) 0.57269(11) 0.4843(2) 0.0217(6) Uani 1 1 d . . . . .
H6 H 0.014284 0.569714 0.464891 0.026 Uiso 1 1 calc R U . . .
C7 C -0.0221(2) 0.60848(11) 0.29016(18) 0.0185(6) Uani 1 1 d . . . . .
C8 C -0.0126(3) 0.55883(11) 0.25012(19) 0.0233(6) Uani 1 1 d . . . . .
H8 H 0.063918 0.543851 0.243874 0.028 Uiso 1 1 calc R U . . .
C9 C -0.1146(3) 0.53144(12) 0.2195(2) 0.0294(7) Uani 1 1 d . . . . .
H9 H -0.107929 0.497505 0.193226 0.035 Uiso 1 1 calc R U . . .
C10 C -0.2254(3) 0.55342(14) 0.2273(2) 0.0359(8) Uani 1 1 d . . . . .
H10 H -0.295009 0.534594 0.205735 0.043 Uiso 1 1 calc R U . . .
C11 C -0.2366(3) 0.60271(14) 0.2662(2) 0.0353(8) Uani 1 1 d . . . . .
H11 H -0.313424 0.617634 0.271494 0.042 Uiso 1 1 calc R U . . .
C12 C -0.1339(3) 0.63025(13) 0.2975(2) 0.0275(7) Uani 1 1 d . . . . .
H12 H -0.140879 0.664120 0.324000 0.033 Uiso 1 1 calc R U . . .
C13 C 0.0365(5) 0.750000 0.6897(4) 0.077(2) Uani 1 2 d S TU P . .
H13A H 0.001355 0.744365 0.750292 0.116 Uiso 0.5 1 d R U P . .
H13B H 0.078099 0.783698 0.690946 0.116 Uiso 0.5 1 d R U P . .
H13C H 0.093508 0.721937 0.679030 0.116 Uiso 0.5 1 d R U P . .
C14 C -0.1400(4) 0.70259(15) 0.6212(3) 0.0593(13) Uani 1 1 d . U . . .
H14A H -0.090722 0.670997 0.627006 0.089 Uiso 1 1 calc R U . . .
H14B H -0.195874 0.699768 0.565161 0.089 Uiso 1 1 calc R U . . .
H14C H -0.184980 0.706440 0.677695 0.089 Uiso 1 1 calc R U . . .
C15 C -0.0602(4) 0.750000 0.6114(3) 0.0211(9) Uani 1 2 d S T P . .
C16 C -0.0041(3) 0.750000 0.5155(3) 0.0173(8) Uani 1 2 d S T P . .
C17 C 0.0247(2) 0.70352(11) 0.47126(19) 0.0186(6) Uani 1 1 d . . . . .
H17 H 0.012719 0.671365 0.502748 0.022 Uiso 1 1 calc R U . . .
C18 C 0.0708(2) 0.70266(10) 0.38167(18) 0.0149(5) Uani 1 1 d . . . . .
C19 C 0.0865(3) 0.750000 0.3361(3) 0.0162(8) Uani 1 2 d S T P . .
C20 C 0.0372(5) 0.750000 0.1718(3) 0.0543(15) Uani 1 2 d S TU P . .
H20 H -0.045831 0.750000 0.181242 0.065 Uiso 1 2 calc R U P . .
C21 C 0.0824(4) 0.750000 0.0814(3) 0.0375(12) Uani 1 2 d S T P . .
H21 H 0.033762 0.750000 0.023853 0.045 Uiso 1 2 calc R U P . .
C22 C 0.2647(3) 0.750000 0.0039(3) 0.0157(8) Uani 1 2 d S T P . .
C23 C 0.2968(2) 0.70256(10) -0.03584(19) 0.0180(6) Uani 1 1 d . . . . .
C24 C 0.3517(3) 0.70360(11) -0.12125(19) 0.0199(6) Uani 1 1 d . . . . .
H24 H 0.373577 0.671404 -0.148600 0.024 Uiso 1 1 calc R U . . .
C25 C 0.3758(4) 0.750000 -0.1682(3) 0.0192(8) Uani 1 2 d S T P . .
C26 C 0.4307(4) 0.750000 -0.2647(3) 0.0239(9) Uani 1 2 d S T P . .
C27 C 0.5655(4) 0.750000 -0.2499(4) 0.0464(14) Uani 1 2 d S T P . .
H27A H 0.598790 0.774229 -0.294705 0.070 Uiso 0.5 1 d R U P . .
H27B H 0.595811 0.714709 -0.260347 0.070 Uiso 0.5 1 d R U P . .
H27C H 0.589286 0.761061 -0.185087 0.070 Uiso 0.5 1 d R U P . .
C28 C 0.3906(3) 0.70154(13) -0.3231(2) 0.0356(8) Uani 1 1 d . . . . .
H28A H 0.420587 0.703988 -0.386274 0.053 Uiso 1 1 calc R U . . .
H28B H 0.303104 0.699848 -0.328708 0.053 Uiso 1 1 calc R U . . .
H28C H 0.422485 0.669973 -0.291434 0.053 Uiso 1 1 calc R U . . .
C29 C 0.3845(2) 0.59967(10) -0.01527(19) 0.0168(6) Uani 1 1 d . . . . .
C30 C 0.4956(3) 0.60161(12) 0.0357(2) 0.0240(6) Uani 1 1 d . . . . .
H30 H 0.505095 0.621443 0.092414 0.029 Uiso 1 1 calc R U . . .
C31 C 0.5921(3) 0.57441(13) 0.0033(2) 0.0290(7) Uani 1 1 d . . . . .
H31 H 0.667698 0.575974 0.037771 0.035 Uiso 1 1 calc R U . . .
C32 C 0.5787(3) 0.54523(12) -0.0784(2) 0.0276(7) Uani 1 1 d . . . . .
H32 H 0.644937 0.526702 -0.100142 0.033 Uiso 1 1 calc R U . . .
C33 C 0.4692(3) 0.54291(12) -0.1288(2) 0.0266(7) Uani 1 1 d . . . . .
H33 H 0.460165 0.522852 -0.185219 0.032 Uiso 1 1 calc R U . . .
C34 C 0.3722(3) 0.56980(11) -0.0972(2) 0.0223(6) Uani 1 1 d . . . . .
H34 H 0.296759 0.567755 -0.131809 0.027 Uiso 1 1 calc R U . . .
C35 C 0.1291(2) 0.61777(11) -0.0333(2) 0.0199(6) Uani 1 1 d . . . . .
C36 C 0.0885(3) 0.63263(15) -0.1241(3) 0.0413(9) Uani 1 1 d . . . . .
H36 H 0.134258 0.656235 -0.158666 0.050 Uiso 1 1 calc R U . . .
C37 C -0.0183(3) 0.61322(18) -0.1645(3) 0.0544(12) Uani 1 1 d . . . . .
H37 H -0.045404 0.623740 -0.226623 0.065 Uiso 1 1 calc R U . . .
C38 C -0.0856(3) 0.57882(16) -0.1157(3) 0.0448(9) Uani 1 1 d . . . . .
H38 H -0.158212 0.565275 -0.144234 0.054 Uiso 1 1 calc R U . . .
C39 C -0.0475(3) 0.56432(16) -0.0262(3) 0.0445(10) Uani 1 1 d . . . . .
H39 H -0.094048 0.540890 0.008032 0.053 Uiso 1 1 calc R U . . .
C40 C 0.0596(3) 0.58373(14) 0.0153(2) 0.0358(8) Uani 1 1 d . . . . .
H40 H 0.085264 0.573467 0.077824 0.043 Uiso 1 1 calc R U . . .
C41 C 0.5079(7) 0.7287(5) 0.3261(6) 0.0585(17) Uani 0.3 1 d D U P A 1
H41A H 0.508208 0.691165 0.326163 0.070 Uiso 0.3 1 d R U P A 1
Cl1 Cl 0.4586(4) 0.750000 0.2115(3) 0.0820(13) Uani 0.6 2 d DS TU P A 1
Cl2 Cl 0.4040(3) 0.750000 0.4058(3) 0.0711(8) Uani 0.6 2 d DS TU P A 1
Cl3 Cl 0.6517(3) 0.750000 0.3563(2) 0.0657(9) Uani 0.6 2 d DS TU P A 1
C41' C 0.5162(9) 0.7280(7) 0.3291(7) 0.0619(19) Uani 0.15 1 d D U P B 2
H41B H 0.516303 0.690466 0.329117 0.074 Uiso 0.15 1 d R U P B 2
Cl1' Cl 0.4137(5) 0.750000 0.2378(5) 0.0424(14) Uani 0.3 2 d DS TU P B 2
Cl2' Cl 0.4685(8) 0.750000 0.4382(4) 0.0838(17) Uani 0.3 2 d DS TU P B 2
Cl3' Cl 0.6613(6) 0.750000 0.3118(6) 0.0758(19) Uani 0.3 2 d DS TU P B 2
C42 C 0.5233(14) 0.7198(9) 0.3254(12) 0.065(2) Uani 0.05 1 d D U P C 3
H42A H 0.513611 0.682693 0.318313 0.078 Uiso 0.05 1 d R U P C 3
Cl4 Cl 0.3879(11) 0.750000 0.2856(12) 0.056(2) Uani 0.1 2 d DS TU P C 3
Cl5 Cl 0.5546(17) 0.7334(9) 0.4464(9) 0.065(2) Uani 0.05 1 d D U P C 3
Cl6 Cl 0.6413(13) 0.7396(10) 0.2578(12) 0.059(3) Uani 0.05 1 d D U P C 3

loop_
_atom_site_aniso_label
_atom_site_aniso_U_11
_atom_site_aniso_U_22
_atom_site_aniso_U_33
_atom_site_aniso_U_23
_atom_site_aniso_U_13
_atom_site_aniso_U_12
Ag1 0.02277(13) 0.01762(12) 0.01669(12) -0.00017(8) 0.00633(9) -0.00045(8)
P1 0.0185(4) 0.0120(3) 0.0158(3) -0.0007(3) 0.0052(3) -0.0005(3)
P2 0.0200(4) 0.0124(3) 0.0159(3) 0.0008(3) 0.0055(3) -0.0003(3)
N1 0.0226(14) 0.0327(15) 0.0178(12) -0.0058(11) 0.0028(10) 0.0066(11)
O1 0.0183(14) 0.0244(15) 0.0140(13) 0.000 0.0068(11) 0.000
O2 0.0167(14) 0.0258(15) 0.0140(13) 0.000 0.0050(11) 0.000
O3 0.0220(11) 0.0316(13) 0.0259(11) -0.0020(9) 0.0040(9) -0.0040(9)
O4 0.0241(12) 0.0256(12) 0.0333(12) -0.0032(9) -0.0059(9) 0.0013(9)
O5 0.0359(13) 0.0447(15) 0.0304(12) -0.0056(11) -0.0070(10) 0.0212(11)
C1 0.0237(15) 0.0152(14) 0.0164(13) -0.0038(11) 0.0014(11) 0.0026(11)
C2 0.0194(15) 0.0420(19) 0.0228(15) -0.0029(14) 0.0051(12) -0.0017(14)
C3 0.0214(17) 0.068(3) 0.0255(17) 0.0057(16) -0.0033(13) 0.0018(16)
C4 0.0339(19) 0.051(2) 0.0238(16) 0.0080(15) -0.0035(14) 0.0088(16)
C5 0.0371(19) 0.0266(17) 0.0209(15) 0.0065(13) 0.0029(13) 0.0001(14)
C6 0.0258(16) 0.0180(15) 0.0213(14) 0.0014(11) 0.0016(12) -0.0001(12)
C7 0.0237(15) 0.0189(14) 0.0131(13) 0.0032(10) 0.0011(11) -0.0047(12)
C8 0.0310(17) 0.0216(15) 0.0180(14) 0.0026(11) 0.0062(12) -0.0046(13)
C9 0.043(2) 0.0244(17) 0.0206(15) -0.0009(12) 0.0025(14) -0.0140(14)
C10 0.039(2) 0.043(2) 0.0247(16) 0.0044(15) -0.0062(14) -0.0228(17)
C11 0.0221(17) 0.046(2) 0.0375(18) 0.0059(16) 0.0004(14) -0.0064(15)
C12 0.0230(16) 0.0281(17) 0.0310(17) -0.0003(13) -0.0001(13) -0.0015(13)
C13 0.040(3) 0.166(7) 0.026(3) 0.000 0.007(2) 0.000
C14 0.092(3) 0.037(2) 0.057(2) -0.0102(18) 0.058(2) -0.021(2)
C15 0.022(2) 0.024(2) 0.019(2) 0.000 0.0106(16) 0.000
C16 0.018(2) 0.020(2) 0.0143(18) 0.000 0.0055(15) 0.000
C17 0.0211(15) 0.0158(14) 0.0194(14) 0.0013(11) 0.0055(11) -0.0022(11)
C18 0.0151(13) 0.0122(14) 0.0179(13) -0.0023(10) 0.0046(10) -0.0008(10)
C19 0.0153(19) 0.021(2) 0.0128(18) 0.000 0.0030(15) 0.000
C20 0.025(2) 0.113(4) 0.024(2) 0.000 -0.0011(19) 0.000
C21 0.016(2) 0.078(4) 0.019(2) 0.000 0.0003(17) 0.000
C22 0.017(2) 0.0141(19) 0.0163(18) 0.000 0.0048(15) 0.000
C23 0.0203(14) 0.0138(14) 0.0203(14) 0.0013(11) 0.0049(11) -0.0010(11)
C24 0.0258(16) 0.0135(14) 0.0212(14) -0.0017(11) 0.0078(12) 0.0010(12)
C25 0.022(2) 0.017(2) 0.019(2) 0.000 0.0062(16) 0.000
C26 0.029(2) 0.022(2) 0.022(2) 0.000 0.0133(18) 0.000
C27 0.029(3) 0.073(4) 0.039(3) 0.000 0.015(2) 0.000
C28 0.053(2) 0.0306(19) 0.0247(16) -0.0035(14) 0.0172(15) -0.0032(16)
C29 0.0199(14) 0.0115(13) 0.0195(13) 0.0030(10) 0.0059(11) -0.0028(11)
C30 0.0245(16) 0.0287(17) 0.0189(14) -0.0001(12) 0.0031(12) 0.0011(13)
C31 0.0217(16) 0.0379(19) 0.0278(16) 0.0061(14) 0.0039(13) 0.0040(14)
C32 0.0257(17) 0.0240(16) 0.0349(17) 0.0034(13) 0.0162(13) 0.0034(13)
C33 0.0325(18) 0.0174(15) 0.0316(17) -0.0089(12) 0.0141(14) -0.0059(13)
C34 0.0229(15) 0.0173(15) 0.0274(15) -0.0033(12) 0.0059(12) -0.0039(12)
C35 0.0188(15) 0.0185(15) 0.0226(14) 0.0025(11) 0.0033(11) 0.0010(11)
C36 0.037(2) 0.049(2) 0.0361(19) 0.0231(17) -0.0067(16) -0.0169(17)
C37 0.046(2) 0.065(3) 0.049(2) 0.030(2) -0.0236(19) -0.020(2)
C38 0.0253(18) 0.062(3) 0.046(2) 0.0068(19) -0.0107(16) -0.0131(17)
C39 0.034(2) 0.059(3) 0.040(2) 0.0095(18) 0.0047(16) -0.0218(18)
C40 0.0342(19) 0.047(2) 0.0261(17) 0.0098(15) 0.0003(14) -0.0140(16)
C41 0.049(3) 0.065(3) 0.060(3) -0.004(3) -0.006(3) 0.000(3)
Cl1 0.083(3) 0.088(2) 0.069(2) 0.000 -0.032(2) 0.000
Cl2 0.0557(17) 0.0693(17) 0.090(2) 0.000 0.0201(16) 0.000
Cl3 0.0451(15) 0.089(2) 0.0605(19) 0.000 -0.0153(15) 0.000
C41' 0.052(3) 0.069(3) 0.063(3) -0.002(3) -0.006(3) 0.000(3)
Cl1' 0.029(3) 0.036(2) 0.060(3) 0.000 -0.015(2) 0.000
Cl2' 0.091(4) 0.100(3) 0.062(3) 0.000 0.010(3) 0.000
Cl3' 0.050(3) 0.087(3) 0.088(4) 0.000 -0.013(3) 0.000
C42 0.055(3) 0.072(3) 0.065(3) -0.001(3) -0.005(3) 0.000(3)
Cl4 0.048(4) 0.058(4) 0.062(4) 0.000 -0.004(4) 0.000
Cl5 0.056(4) 0.077(4) 0.062(4) 0.002(4) 0.000(4) -0.001(4)
Cl6 0.050(4) 0.074(5) 0.054(4) -0.004(4) -0.002(4) 0.001(4)

loop_
_atom_type_symbol
_atom_type_description
_atom_type_scat_dispersion_real
_atom_type_scat_dispersion_imag
_atom_type_scat_source
C C 0.0033 0.0016 'International Tables Vol C Tables 4.2.6.8 and 6.1.1.4'
H H 0.0000 0.0000 'International Tables Vol C Tables 4.2.6.8 and 6.1.1.4'
N N 0.0061 0.0033 'International Tables Vol C Tables 4.2.6.8 and 6.1.1.4'
O O 0.0106 0.0060 'International Tables Vol C Tables 4.2.6.8 and 6.1.1.4'
P P 0.1023 0.0942 'International Tables Vol C Tables 4.2.6.8 and 6.1.1.4'
Cl Cl 0.1484 0.1585 'International Tables Vol C Tables 4.2.6.8 and 6.1.1.4'
Ag Ag -0.8971 1.1015 'International Tables Vol C Tables 4.2.6.8 and 6.1.1.4'

loop_
_geom_angle_atom_site_label_1
_geom_angle_atom_site_label_2
_geom_angle_atom_site_label_3
_geom_angle
_geom_angle_site_symmetry_1
_geom_angle_site_symmetry_3
O3 Ag1 P2 106.79(6) . .
O3 Ag1 P1 105.94(5) . .
P2 Ag1 P1 144.99(3) . .
C1 P1 C7 103.28(13) . .
C1 P1 C18 101.90(12) . .
C7 P1 C18 104.67(13) . .
C1 P1 Ag1 114.56(9) . .
C7 P1 Ag1 110.39(9) . .
C18 P1 Ag1 120.26(9) . .
C29 P2 C35 105.22(13) . .
C29 P2 C23 100.91(12) . .
C35 P2 C23 103.42(13) . .
C29 P2 Ag1 114.93(9) . .
C35 P2 Ag1 110.96(10) . .
C23 P2 Ag1 119.77(9) . .
O5 N1 O4 119.8(3) . .
O5 N1 O3 120.9(3) . .
O4 N1 O3 119.2(2) . .
C20 O1 C19 117.1(3) . .
C22 O2 C21 118.3(3) . .
N1 O3 Ag1 100.55(16) . .
C2 C1 C6 119.0(3) . .
C2 C1 P1 117.8(2) . .
C6 C1 P1 123.2(2) . .
C3 C2 C1 120.1(3) . .
C3 C2 H2 119.9 . .
C1 C2 H2 119.9 . .
C4 C3 C2 120.5(3) . .
C4 C3 H3 119.7 . .
C2 C3 H3 119.7 . .
C5 C4 C3 119.8(3) . .
C5 C4 H4 120.1 . .
C3 C4 H4 120.1 . .
C4 C5 C6 120.2(3) . .
C4 C5 H5 119.9 . .
C6 C5 H5 119.9 . .
C5 C6 C1 120.3(3) . .
C5 C6 H6 119.8 . .
C1 C6 H6 119.8 . .
C12 C7 C8 119.4(3) . .
C12 C7 P1 123.8(2) . .
C8 C7 P1 116.8(2) . .
C9 C8 C7 120.2(3) . .
C9 C8 H8 119.9 . .
C7 C8 H8 119.9 . .
C10 C9 C8 120.0(3) . .
C10 C9 H9 120.0 . .
C8 C9 H9 120.0 . .
C9 C10 C11 120.7(3) . .
C9 C10 H10 119.6 . .
C11 C10 H10 119.6 . .
C10 C11 C12 119.3(3) . .
C10 C11 H11 120.3 . .
C12 C11 H11 120.3 . .
C7 C12 C11 120.4(3) . .
C7 C12 H12 119.8 . .
C11 C12 H12 119.8 . .
C15 C13 H13A 109.5 . .
C15 C13 H13B 109.5 . .
H13A C13 H13B 109.5 . .
C15 C13 H13C 109.4 . .
H13A C13 H13C 109.5 . .
H13B C13 H13C 109.5 . .
C15 C13 H13A 109.5(3) . 4_575
H13A C13 H13A 16.9 . 4_575
H13B C13 H13A 94.3 . 4_575
H13C C13 H13A 123.3 . 4_575
C15 C13 H13B 109.46(10) . 4_575
H13A C13 H13B 94.3 . 4_575
H13B C13 H13B 123.3 . 4_575
H13C C13 H13B 16.9 . 4_575
H13A C13 H13B 109.5 4_575 4_575
C15 C13 H13C 109.45(17) . 4_575
H13A C13 H13C 123.3 . 4_575
H13B C13 H13C 16.9 . 4_575
H13C C13 H13C 94.3 . 4_575
H13A C13 H13C 109.5 4_575 4_575
H13B C13 H13C 109.5 4_575 4_575
C15 C14 H14A 109.5 . .
C15 C14 H14B 109.5 . .
H14A C14 H14B 109.5 . .
C15 C14 H14C 109.5 . .
H14A C14 H14C 109.5 . .
H14B C14 H14C 109.5 . .
C13 C15 C14 109.5(3) . 4_575
C13 C15 C14 109.5(3) . .
C14 C15 C14 105.9(4) 4_575 .
C13 C15 C16 109.6(4) . .
C14 C15 C16 111.1(2) 4_575 .
C14 C15 C16 111.1(2) . .
C17 C16 C17 117.3(3) 4_575 .
C17 C16 C15 121.32(17) 4_575 .
C17 C16 C15 121.32(17) . .
C16 C17 C18 122.1(3) . .
C16 C17 H17 118.9 . .
C18 C17 H17 118.9 . .
C19 C18 C17 118.3(2) . .
C19 C18 P1 120.5(2) . .
C17 C18 P1 121.1(2) . .
O1 C19 C18 119.32(17) . .
O1 C19 C18 119.33(17) . 4_575
C18 C19 C18 121.3(3) . 4_575
O1 C20 C21 113.9(4) . .
O1 C20 H20 123.1 . .
C21 C20 H20 123.1 . .
C20 C21 O2 111.9(4) . .
C20 C21 H21 124.0 . .
O2 C21 H21 124.0 . .
O2 C22 C23 119.51(17) . .
O2 C22 C23 119.51(17) . 4_575
C23 C22 C23 120.8(3) . 4_575
C24 C23 C22 118.4(3) . .
C24 C23 P2 122.5(2) . .
C22 C23 P2 119.2(2) . .
C23 C24 C25 122.7(3) . .
C23 C24 H24 118.6 . .
C25 C24 H24 118.6 . .
C24 C25 C24 116.5(3) 4_575 .
C24 C25 C26 121.74(17) 4_575 .
C24 C25 C26 121.74(18) . .
C27 C26 C25 109.5(4) . .
C27 C26 C28 109.1(2) . .
C25 C26 C28 111.0(2) . .
C27 C26 C28 109.1(2) . 4_575
C25 C26 C28 111.0(2) . 4_575
C28 C26 C28 107.2(4) . 4_575
C26 C27 H27A 109.4 . .
C26 C27 H27B 109.4 . .
H27A C27 H27B 109.5 . .
C26 C27 H27C 109.6 . .
H27A C27 H27C 109.5 . .
H27B C27 H27C 109.5 . .
C26 C27 H27A 109.36(18) . 4_575
H27A C27 H27A 78.5 . 4_575
H27B C27 H27A 33.6 . 4_575
H27C C27 H27A 134.3 . 4_575
C26 C27 H27B 109.44(5) . 4_575
H27A C27 H27B 33.6 . 4_575
H27B C27 H27B 134.3 . 4_575
H27C C27 H27B 78.5 . 4_575
H27A C27 H27B 109.5 4_575 4_575
C26 C27 H27C 109.6(2) . 4_575
H27A C27 H27C 134.3 . 4_575
H27B C27 H27C 78.5 . 4_575
H27C C27 H27C 33.6 . 4_575
H27A C27 H27C 109.5 4_575 4_575
H27B C27 H27C 109.5 4_575 4_575
C26 C28 H28A 109.5 . .
C26 C28 H28B 109.5 . .
H28A C28 H28B 109.5 . .
C26 C28 H28C 109.5 . .
H28A C28 H28C 109.5 . .
H28B C28 H28C 109.5 . .
C34 C29 C30 119.1(3) . .
C34 C29 P2 124.3(2) . .
C30 C29 P2 116.5(2) . .
C31 C30 C29 119.9(3) . .
C31 C30 H30 120.1 . .
C29 C30 H30 120.1 . .
C32 C31 C30 120.4(3) . .
C32 C31 H31 119.8 . .
C30 C31 H31 119.8 . .
C31 C32 C33 120.0(3) . .
C31 C32 H32 120.0 . .
C33 C32 H32 120.0 . .
C32 C33 C34 120.2(3) . .
C32 C33 H33 119.9 . .
C34 C33 H33 119.9 . .
C33 C34 C29 120.5(3) . .
C33 C34 H34 119.8 . .
C29 C34 H34 119.8 . .
C40 C35 C36 118.3(3) . .
C40 C35 P2 118.0(2) . .
C36 C35 P2 123.7(2) . .
C37 C36 C35 120.3(3) . .
C37 C36 H36 119.8 . .
C35 C36 H36 119.8 . .
C38 C37 C36 120.7(3) . .
C38 C37 H37 119.7 . .
C36 C37 H37 119.7 . .
C39 C38 C37 119.6(3) . .
C39 C38 H38 120.2 . .
C37 C38 H38 120.2 . .
C38 C39 C40 120.2(3) . .
C38 C39 H39 119.9 . .
C40 C39 H39 119.9 . .
C35 C40 C39 120.9(3) . .
C35 C40 H40 119.5 . .
C39 C40 H40 119.5 . .
C41 C41 Cl3 71.6(4) 4_575 .
C41 C41 Cl2 72.0(4) 4_575 .
Cl3 C41 Cl2 112.9(6) . .
C41 C41 Cl1 72.0(4) 4_575 .
Cl3 C41 Cl1 111.0(6) . .
Cl2 C41 Cl1 108.3(5) . .
C41 C41 H41A 179.8 4_575 .
Cl3 C41 H41A 108.2 . .
Cl2 C41 H41A 108.1 . .
Cl1 C41 H41A 108.2 . .
C41 Cl1 C41 36.0(9) . 4_575
C41 Cl2 C41 36.0(9) 4_575 .
C41 Cl3 C41 36.8(9) 4_575 .
C41' C41' Cl3' 71.3(6) 4_575 .
C41' C41' Cl2' 71.3(6) 4_575 .
Cl3' C41' Cl2' 111.1(8) . .
C41' C41' Cl1' 71.4(6) 4_575 .
Cl3' C41' Cl1' 111.1(8) . .
Cl2' C41' Cl1' 108.6(7) . .
C41' C41' H41B 179.9 4_575 .
Cl3' C41' H41B 108.7 . .
Cl2' C41' H41B 108.7 . .
Cl1' C41' H41B 108.7 . .
C41' Cl1' C41' 37.3(12) 4_575 .
C41' Cl2' C41' 37.3(12) 4_575 .
C41' Cl3' C41' 37.5(12) 4_575 .
C42 C42 Cl5 78.6(9) 4_575 .
C42 C42 Cl4 64.0(8) 4_575 .
Cl5 C42 Cl4 109.6(9) . .
C42 C42 Cl6 73.3(9) 4_575 .
Cl5 C42 Cl6 111.4(9) . .
Cl4 C42 Cl6 111.3(9) . .
C42 C42 Cl6 58.4(10) 4_575 4_575
Cl5 C42 Cl6 105.7(11) . 4_575
Cl4 C42 Cl6 101.8(12) . 4_575
Cl6 C42 Cl6 14.9(14) . 4_575
C42 C42 H42A 171.5 4_575 .
Cl5 C42 H42A 108.2 . .
Cl4 C42 H42A 108.2 . .
Cl6 C42 H42A 108.1 . .
Cl6 C42 H42A 122.8 4_575 .
Cl5 C42 H42A 131.3 4_575 .
Cl5 Cl5 C42 101.4(9) 4_575 .
Cl6 Cl6 C42 106.7(9) 4_575 .

loop_
_geom_bond_atom_site_label_1
_geom_bond_atom_site_label_2
_geom_bond_distance
_geom_bond_site_symmetry_2
Ag1 O3 2.445(2) .
Ag1 P2 2.4627(9) .
Ag1 P1 2.4740(10) .
P1 C1 1.823(3) .
P1 C7 1.825(3) .
P1 C18 1.835(3) .
P2 C29 1.820(3) .
P2 C35 1.825(3) .
P2 C23 1.836(3) .
N1 O5 1.242(3) .
N1 O4 1.261(3) .
N1 O3 1.264(3) .
O1 C20 1.378(6) .
O1 C19 1.384(4) .
O2 C22 1.371(4) .
O2 C21 1.410(5) .
C1 C2 1.389(4) .
C1 C6 1.398(4) .
C2 C3 1.388(5) .
C2 H2 0.9500 .
C3 C4 1.386(5) .
C3 H3 0.9500 .
C4 C5 1.371(5) .
C4 H4 0.9500 .
C5 C6 1.393(4) .
C5 H5 0.9500 .
C6 H6 0.9500 .
C7 C12 1.383(4) .
C7 C8 1.399(4) .
C8 C9 1.386(4) .
C8 H8 0.9500 .
C9 C10 1.376(5) .
C9 H9 0.9500 .
C10 C11 1.386(5) .
C10 H10 0.9500 .
C11 C12 1.397(5) .
C11 H11 0.9500 .
C12 H12 0.9500 .
C13 C15 1.498(7) .
C13 H13A 0.9800 .
C13 H13B 0.9800 .
C13 H13C 0.9800 .
C13 H13A 0.9800 4_575
C13 H13B 0.9800 4_575
C13 H13C 0.9799 4_575
C14 C15 1.520(4) .
C14 H14A 0.9800 .
C14 H14B 0.9800 .
C14 H14C 0.9800 .
C15 C16 1.537(5) .
C16 C17 1.393(3) 4_575
C16 C17 1.393(3) .
C17 C18 1.404(4) .
C17 H17 0.9500 .
C18 C19 1.390(3) .
C20 C21 1.409(7) .
C20 H20 0.9500 .
C21 H21 0.9500 .
C22 C23 1.396(3) .
C22 C23 1.396(3) 4_575
C23 C24 1.395(4) .
C24 C25 1.397(3) .
C24 H24 0.9500 .
C25 C26 1.537(5) .
C26 C27 1.513(7) .
C26 C28 1.541(4) .
C26 C28 1.541(4) 4_575
C27 H27A 0.9800 .
C27 H27B 0.9800 .
C27 H27C 0.9800 .
C27 H27A 0.9801 4_575
C27 H27B 0.9801 4_575
C27 H27C 0.9800 4_575
C28 H28A 0.9800 .
C28 H28B 0.9800 .
C28 H28C 0.9800 .
C29 C34 1.389(4) .
C29 C30 1.398(4) .
C30 C31 1.392(4) .
C30 H30 0.9500 .
C31 C32 1.378(5) .
C31 H31 0.9500 .
C32 C33 1.379(5) .
C32 H32 0.9500 .
C33 C34 1.388(4) .
C33 H33 0.9500 .
C34 H34 0.9500 .
C35 C40 1.384(4) .
C35 C36 1.388(4) .
C36 C37 1.385(5) .
C36 H36 0.9500 .
C37 C38 1.377(5) .
C37 H37 0.9500 .
C38 C39 1.362(5) .
C38 H38 0.9500 .
C39 C40 1.392(5) .
C39 H39 0.9500 .
C40 H40 0.9500 .
C41 C41 1.09(3) 4_575
C41 Cl3 1.729(8) .
C41 Cl2 1.765(8) .
C41 Cl1 1.766(8) .
C41 H41A 0.9600 .
C41' C41' 1.13(4) 4_575
C41' Cl3' 1.756(10) .
C41' Cl2' 1.763(10) .
C41' Cl1' 1.764(10) .
C41' H41B 0.9597 .
C42 C42 1.55(5) 4_575
C42 Cl5 1.761(10) .
C42 Cl4 1.762(10) .
C42 Cl6 1.762(10) .
C42 Cl6 1.98(3) 4_575
C42 Cl5 2.10(2) 4_575
C42 H42A 0.9602 .
Cl5 Cl5 0.85(5) 4_575
Cl6 Cl6 0.53(5) 4_575

loop_
_geom_hbond_atom_site_label_D
_geom_hbond_atom_site_label_H
_geom_hbond_atom_site_label_A
_geom_hbond_distance_DH
_geom_hbond_distance_HA
_geom_hbond_distance_DA
_geom_hbond_angle_DHA
_geom_hbond_publ_flag
C42^c H42A^c O3 0.96 2.07 2.99(2) 160.2 yes
C41'^b H41B^b O3 0.96 2.31 3.180(18) 151.2 yes
C41^a H41A^a O3 0.96 2.28 3.167(13) 153.2 yes
C30 H30 O3 0.95 2.64 3.398(4) 136.8 yes
C2 H2 O3 0.95 2.65 3.351(4) 131.5 yes
C41^a H41A^a O3 0.96 2.28 3.167(13) 153.2 yes
C41'^b H41B^b O3 0.96 2.31 3.180(18) 151.2 yes
C42^c H42A^c O3 0.96 2.07 2.99(2) 160.2 yes
C2 H2 O3 0.95 2.65 3.351(4) 131.5 yes
C30 H30 O3 0.95 2.64 3.398(4) 136.8 yes
C41^a H41A^a O3 0.96 2.28 3.167(13) 153.2 yes
C41'^b H41B^b O3 0.96 2.31 3.180(18) 151.2 yes
C42^c H42A^c O3 0.96 2.07 2.99(2) 160.2 yes

loop_
_geom_torsion_atom_site_label_1
_geom_torsion_atom_site_label_2
_geom_torsion_atom_site_label_3
_geom_torsion_atom_site_label_4
_geom_torsion
_geom_torsion_site_symmetry_1
_geom_torsion_site_symmetry_4
O5 N1 O3 Ag1 -173.9(2) . .
O4 N1 O3 Ag1 5.7(3) . .
C7 P1 C1 C2 160.8(2) . .
C18 P1 C1 C2 -90.8(2) . .
Ag1 P1 C1 C2 40.7(2) . .
C7 P1 C1 C6 -20.9(3) . .
C18 P1 C1 C6 87.5(2) . .
Ag1 P1 C1 C6 -141.0(2) . .
C6 C1 C2 C3 0.0(5) . .
P1 C1 C2 C3 178.4(3) . .
C1 C2 C3 C4 0.4(5) . .
C2 C3 C4 C5 -0.5(6) . .
C3 C4 C5 C6 0.2(5) . .
C4 C5 C6 C1 0.3(5) . .
C2 C1 C6 C5 -0.4(4) . .
P1 C1 C6 C5 -178.6(2) . .
C1 P1 C7 C12 109.8(3) . .
C18 P1 C7 C12 3.5(3) . .
Ag1 P1 C7 C12 -127.3(2) . .
C1 P1 C7 C8 -71.0(2) . .
C18 P1 C7 C8 -177.3(2) . .
Ag1 P1 C7 C8 51.9(2) . .
C12 C7 C8 C9 -1.0(4) . .
P1 C7 C8 C9 179.8(2) . .
C7 C8 C9 C10 0.9(4) . .
C8 C9 C10 C11 -0.5(5) . .
C9 C10 C11 C12 0.2(5) . .
C8 C7 C12 C11 0.7(4) . .
P1 C7 C12 C11 179.8(2) . .
C10 C11 C12 C7 -0.3(5) . .
C13 C15 C16 C17 -88.6(3) . 4_575
C14 C15 C16 C17 32.6(5) 4_575 4_575
C14 C15 C16 C17 150.2(4) . 4_575
C13 C15 C16 C17 88.6(3) . .
C14 C15 C16 C17 -150.2(4) 4_575 .
C14 C15 C16 C17 -32.6(5) . .
C17 C16 C17 C18 -5.7(6) 4_575 .
C15 C16 C17 C18 177.0(3) . .
C16 C17 C18 C19 -0.7(4) . .
C16 C17 C18 P1 175.8(3) . .
C1 P1 C18 C19 144.1(3) . .
C7 P1 C18 C19 -108.6(3) . .
Ag1 P1 C18 C19 16.1(3) . .
C1 P1 C18 C17 -32.4(3) . .
C7 P1 C18 C17 74.9(2) . .
Ag1 P1 C18 C17 -160.34(19) . .
C20 O1 C19 C18 91.6(3) . .
C20 O1 C19 C18 -91.6(3) . 4_575
C17 C18 C19 O1 -175.7(3) . .
P1 C18 C19 O1 7.7(4) . .
C17 C18 C19 C18 7.5(5) . 4_575
P1 C18 C19 C18 -169.05(19) . 4_575
C19 O1 C20 C21 180.000(1) . .
O1 C20 C21 O2 0.000(0) . .
C22 O2 C21 C20 180.0 . .
C21 O2 C22 C23 -92.2(3) . .
C21 O2 C22 C23 92.2(3) . 4_575
O2 C22 C23 C24 178.6(3) . .
C23 C22 C23 C24 -6.0(6) 4_575 .
O2 C22 C23 P2 -2.5(4) . .
C23 C22 C23 P2 173.0(2) 4_575 .
C29 P2 C23 C24 26.3(3) . .
C35 P2 C23 C24 -82.4(3) . .
Ag1 P2 C23 C24 153.5(2) . .
C29 P2 C23 C22 -152.6(3) . .
C35 P2 C23 C22 98.7(3) . .
Ag1 P2 C23 C22 -25.4(3) . .
C22 C23 C24 C25 0.1(5) . .
P2 C23 C24 C25 -178.8(3) . .
C23 C24 C25 C24 5.5(6) . 4_575
C23 C24 C25 C26 -176.9(3) . .
C24 C25 C26 C27 88.7(3) 4_575 .
C24 C25 C26 C27 -88.7(3) . .
C24 C25 C26 C28 -150.8(3) 4_575 .
C24 C25 C26 C28 31.8(5) . .
C24 C25 C26 C28 -31.7(5) 4_575 4_575
C24 C25 C26 C28 150.8(3) . 4_575
C35 P2 C29 C34 19.4(3) . .
C23 P2 C29 C34 -87.9(2) . .
Ag1 P2 C29 C34 141.7(2) . .
C35 P2 C29 C30 -165.7(2) . .
C23 P2 C29 C30 87.0(2) . .
Ag1 P2 C29 C30 -43.3(2) . .
C34 C29 C30 C31 1.0(4) . .
P2 C29 C30 C31 -174.3(2) . .
C29 C30 C31 C32 -0.5(5) . .
C30 C31 C32 C33 0.1(5) . .
C31 C32 C33 C34 -0.2(5) . .
C32 C33 C34 C29 0.6(4) . .
C30 C29 C34 C33 -1.0(4) . .
P2 C29 C34 C33 173.8(2) . .
C29 P2 C35 C40 97.5(3) . .
C23 P2 C35 C40 -157.1(3) . .
Ag1 P2 C35 C40 -27.4(3) . .
C29 P2 C35 C36 -83.6(3) . .
C23 P2 C35 C36 21.8(3) . .
Ag1 P2 C35 C36 151.5(3) . .
C40 C35 C36 C37 -0.6(6) . .
P2 C35 C36 C37 -179.5(3) . .
C35 C36 C37 C38 -0.2(7) . .
C36 C37 C38 C39 0.9(7) . .
C37 C38 C39 C40 -0.7(7) . .
C36 C35 C40 C39 0.9(5) . .
P2 C35 C40 C39 179.8(3) . .
C38 C39 C40 C35 -0.2(6) . .
Cl3 C41 Cl1 C41 -61.3(6) . 4_575
Cl2 C41 Cl1 C41 63.2(6) . 4_575
Cl3 C41 Cl2 C41 60.1(6) . 4_575
Cl1 C41 Cl2 C41 -63.2(6) . 4_575
Cl2 C41 Cl3 C41 -60.4(6) . 4_575
Cl1 C41 Cl3 C41 61.5(6) . 4_575
Cl3' C41' Cl1' C41' -60.5(9) . 4_575
Cl2' C41' Cl1' C41' 62.0(8) . 4_575
Cl3' C41' Cl2' C41' 60.4(8) . 4_575
Cl1' C41' Cl2' C41' -62.0(8) . 4_575
Cl2' C41' Cl3' C41' -60.5(8) . 4_575
Cl1' C41' Cl3' C41' 60.5(8) . 4_575
Cl5 C42 Cl4 C42 65.9(12) . 4_575
Cl6 C42 Cl4 C42 -57.7(13) . 4_575
Cl6 C42 Cl4 C42 -45.7(10) 4_575 4_575
Cl5 C42 Cl4 C42 46.5(8) 4_575 4_575
C42 C42 Cl5 Cl5 0.004(16) 4_575 4_575
Cl4 C42 Cl5 Cl5 -56.8(11) . 4_575
Cl6 C42 Cl5 Cl5 66.8(11) . 4_575
Cl6 C42 Cl5 Cl5 52.2(10) 4_575 4_575
Cl4 C42 Cl5 C42 -56.8(11) . 4_575
Cl6 C42 Cl5 C42 66.7(11) . 4_575
Cl6 C42 Cl5 C42 52.2(10) 4_575 4_575
Cl5 C42 Cl5 C42 0.00(2) 4_575 4_575
C42 C42 Cl6 Cl6 0.001(10) 4_575 4_575
Cl5 C42 Cl6 Cl6 -70.1(11) . 4_575
Cl4 C42 Cl6 Cl6 52.5(11) . 4_575
Cl5 C42 Cl6 Cl6 -48.4(8) 4_575 4_575
Cl5 C42 Cl6 C42 -70.1(11) . 4_575
Cl4 C42 Cl6 C42 52.5(11) . 4_575
Cl6 C42 Cl6 C42 -0.001(13) 4_575 4_575
Cl5 C42 Cl6 C42 -48.4(8) 4_575 4_575
